data_1559911
loop_
_publ_author_name
'Zhai, Xiaofang'
'Pang, Maofu'
'Feng, Lei'
'Jia, Jiong'
'Tung, Chen-Ho'
'Wang, Wenguang'

_publ_section_title
;
 Dehydrogenation of iron amido-borane and resaturation of the imino-borane
 complex
;
_journal_issue 8
_journal_name_full 'Chemical Science'
_journal_page_first 2885
_journal_page_last 2889
_journal_paper_doi 10.1039/D0SC06787C
_journal_volume 12
_journal_year 2021
_chemical_formula_moiety 'C28 H33 B Fe N P'
_chemical_formula_sum 'C28 H33 B Fe N P'
_chemical_formula_weight 481.22
_space_group_crystal_system monoclinic
_space_group_IT_number 14
_space_group_name_Hall '-P 2yn'
_space_group_name_H-M_alt 'P 1 21/n 1'
_symmetry_Int_Tables_number 14
_atom_sites_solution_primary iterative
_audit_creation_date 2016-10-06
_audit_creation_method
;
Olex2 1.2-beta
(compiled 2016.02.19 svn.r3266 for OlexSys, GUI svn.r5155)
;
_audit_update_record
;
2020-09-22 deposited with the CCDC.	2021-01-02 downloaded from the CCDC.
;
_cell_angle_alpha 90
_cell_angle_beta 92.119(3)
_cell_angle_gamma 90
_cell_formula_units_Z 4
_cell_length_a 10.668(4)
_cell_length_b 10.792(4)
_cell_length_c 21.922(8)
_cell_measurement_reflns_used 6107
_cell_measurement_temperature 173(2)
_cell_measurement_theta_max 27.206
_cell_measurement_theta_min 2.686
_cell_volume 2522.1(16)
_computing_molecular_graphics 'Olex2 (Dolomanov et al., 2009)'
_computing_publication_material 'Olex2 (Dolomanov et al., 2009)'
_computing_structure_refinement 'olex2.refine (Bourhis et al., 2015)'
_computing_structure_solution
;
Superflip (Palatinus & Chapuis, 2007;Palatinus & van der Lee, 2008;
Palatinus et al., 2012)
;
_diffrn_ambient_temperature 173.15
_diffrn_measured_fraction_theta_full 0.9894
_diffrn_measured_fraction_theta_max 0.9894
_diffrn_measurement_device_type 'Bruker APEXII'
_diffrn_radiation_type synchrotron
_diffrn_radiation_wavelength 0.71
_diffrn_reflns_av_R_equivalents 0.0345
_diffrn_reflns_av_unetI/netI 0.0385
_diffrn_reflns_limit_h_max 13
_diffrn_reflns_limit_h_min -13
_diffrn_reflns_limit_k_max 13
_diffrn_reflns_limit_k_min -14
_diffrn_reflns_limit_l_max 28
_diffrn_reflns_limit_l_min -19
_diffrn_reflns_number 18179
_diffrn_reflns_theta_full 27.5946
_diffrn_reflns_theta_max 27.59
_diffrn_reflns_theta_min 2.68
_exptl_absorpt_coefficient_mu 0.675
_exptl_absorpt_correction_T_max 0.7456
_exptl_absorpt_correction_T_min 0.5948
_exptl_absorpt_correction_type multi-scan
_exptl_absorpt_process_details
;
SADABS-2012/1 (Bruker,2012) was used for absorption correction.
wR2(int) was 0.1122 before and 0.0434 after correction.
The Ratio of minimum to maximum transmission is 0.7977.
The \l/2 correction factor is 0.0015.
;
_exptl_crystal_density_diffrn 1.2672
_exptl_crystal_description block
_exptl_crystal_F_000 1018.1112
_refine_diff_density_max 0.4432
_refine_diff_density_min -0.4148
_refine_diff_density_rms 0.0730
_refine_ls_d_res_high 0.7664
_refine_ls_d_res_low 7.5843
_refine_ls_goodness_of_fit_ref 1.0753
_refine_ls_hydrogen_treatment mixed
_refine_ls_matrix_type full
_refine_ls_number_constraints 48
_refine_ls_number_parameters 309
_refine_ls_number_reflns 5800
_refine_ls_number_restraints 0
_refine_ls_restrained_S_all 1.0753
_refine_ls_R_factor_all 0.0554
_refine_ls_R_factor_gt 0.0370
_refine_ls_shift/su_max 0.0008
_refine_ls_shift/su_mean 0.0000
_refine_ls_structure_factor_coef Fsqd
_refine_ls_weighting_details 'w=1/[\s^2^(Fo^2^)+(0.0430P)^2^+0.9300P] where P=(Fo^2^+2Fc^2^)/3'
_refine_ls_weighting_scheme calc
_refine_ls_wR_factor_gt 0.0892
_refine_ls_wR_factor_ref 0.1020
_reflns_Friedel_coverage 0.0
_reflns_limit_h_max 12
_reflns_limit_h_min -13
_reflns_limit_k_max 14
_reflns_limit_k_min 0
_reflns_limit_l_max 28
_reflns_limit_l_min -11
_reflns_number_gt 4527
_reflns_number_total 5800
_reflns_threshold_expression I>=2u(I)
_cod_data_source_file d0sc06787c2.cif
_cod_data_source_block complex-2
_cod_depositor_comments
;
Adding full bibliography for 1559907--1559911.cif.

2022-09-17
Z value and formula fixed to values more according to usual
chemical conventions.                 miguel
;
_cod_original_formula_sum 'C112 H132 B4 Fe4 N4 P4'
_cod_original_formula_weight 1924.90
_cod_original_formula_moiety '4(C28 H33 B Fe N P)'
_cod_original_formula_units_Z 1
_cod_original_cell_volume 2522.1(15)
_cod_original_sg_symbol_Hall '-P 2ybc (x-z,y,z)'
_cod_database_code 1559911
_olex2_refinement_description
;
1. Fixed Uiso
 At 1.2 times of:
  All C(H) groups
 At 1.5 times of:
  All C(H,H,H) groups
2.a Aromatic/amide H refined with riding coordinates:
 C14(H14), C6(H6), C12(H12), C18(H18), C4(H4), C5(H5), C17(H17), C16(H16),
 C8(H8), C3(H3), C15(H15), C11(H11), C10(H10), C9(H9)
2.b Idealised Me refined as rotating group:
 C27(H27a,H27b,H27c), C24(H24a,H24b,H24c), C25(H25a,H25b,H25c), C28(H28a,H28b,
 H28c), C26(H26a,H26b,H26c)
;
_olex2_submission_special_instructions 'No special instructions were received'

loop_
_space_group_symop_id
_space_group_symop_operation_xyz
1 x,y,z
2 -x+1/2,y+1/2,-z+1/2
3 -x,-y,-z
4 x-1/2,-y-1/2,z-1/2

loop_
_atom_site_label
_atom_site_type_symbol
_atom_site_fract_x
_atom_site_fract_y
_atom_site_fract_z
_atom_site_U_iso_or_equiv
_atom_site_adp_type
_atom_site_occupancy
_atom_site_refinement_flags_posn
B1 B 0.3227(3) 0.3616(3) 0.74555(13) 0.0481(6) Uani 1.000000 .
H1a H 0.399(2) 0.391(2) 0.6991(10) 0.046(6) Uiso 1.000000 .
H1b H 0.247(2) 0.434(2) 0.7388(11) 0.056(7) Uiso 1.000000 .
H1c H 0.380(2) 0.365(2) 0.7894(12) 0.060(7) Uiso 1.000000 .
C7 C 0.2245(2) 0.47129(19) 0.58982(10) 0.0388(5) Uani 1.000000 .
C22 C 0.50280(18) 0.09607(19) 0.65240(11) 0.0417(5) Uani 1.000000 .
C2 C 0.14964(19) 0.21667(19) 0.70674(11) 0.0401(5) Uani 1.000000 .
C1 C 0.11976(18) 0.25424(17) 0.64750(11) 0.0377(5) Uani 1.000000 .
C13 C 0.22980(19) 0.23505(19) 0.53159(10) 0.0381(5) Uani 1.000000 .
C20 C 0.59132(19) 0.2891(2) 0.64088(12) 0.0467(6) Uani 1.000000 .
C14 C 0.2618(2) 0.2950(2) 0.47868(11) 0.0510(6) Uani 1.000000 .
H14 H 0.2901(2) 0.3765(2) 0.48061(11) 0.0612(7) Uiso 1.000000 R
C6 C -0.0039(2) 0.2416(2) 0.62451(14) 0.0533(6) Uani 1.000000 .
H6 H -0.0249(2) 0.2655(2) 0.58468(14) 0.0640(8) Uiso 1.000000 R
C19 C 0.59641(19) 0.2584(2) 0.70396(12) 0.0457(5) Uani 1.000000 .
C12 C 0.1084(3) 0.5178(3) 0.57200(15) 0.0700(8) Uani 1.000000 .
H12 H 0.0407(3) 0.4643(3) 0.56636(15) 0.0840(10) Uiso 1.000000 R
C21 C 0.53594(18) 0.1867(2) 0.60903(10) 0.0437(5) Uani 1.000000 .
C23 C 0.54216(19) 0.1403(2) 0.71100(11) 0.0422(5) Uani 1.000000 .
C18 C 0.1854(2) 0.1139(2) 0.52716(11) 0.0486(6) Uani 1.000000 .
H18 H 0.1630(2) 0.0721(2) 0.56221(11) 0.0584(7) Uiso 1.000000 R
C27 C 0.4484(2) -0.0303(2) 0.63844(16) 0.0708(9) Uani 1.000000 .
H27a H 0.3884(15) -0.0511(9) 0.6684(6) 0.1063(13) Uiso 1.000000 GR
H27b H 0.4076(17) -0.0294(6) 0.5987(4) 0.1063(13) Uiso 1.000000 GR
H27c H 0.5144(4) -0.0907(4) 0.6394(10) 0.1063(13) Uiso 1.000000 GR
C4 C -0.0638(2) 0.1595(2) 0.71997(17) 0.0703(9) Uani 1.000000 .
H4 H -0.1259(2) 0.1288(2) 0.74455(17) 0.0843(11) Uiso 1.000000 R
C5 C -0.0944(2) 0.1936(3) 0.66100(17) 0.0682(9) Uani 1.000000 .
H5 H -0.1763(2) 0.1843(3) 0.64564(17) 0.0819(10) Uiso 1.000000 R
C17 C 0.1743(3) 0.0551(2) 0.47105(13) 0.0626(7) Uani 1.000000 .
H17 H 0.1439(3) -0.0255(2) 0.46857(13) 0.0751(8) Uiso 1.000000 R
C24 C 0.6532(3) 0.3357(3) 0.75457(16) 0.0804(10) Uani 1.000000 .
H24a H 0.662(2) 0.4197(6) 0.7409(4) 0.1205(15) Uiso 1.000000 GR
H24b H 0.6000(11) 0.3335(17) 0.7889(4) 0.1205(15) Uiso 1.000000 GR
H24c H 0.7344(10) 0.3034(14) 0.7663(8) 0.1205(15) Uiso 1.000000 GR
C16 C 0.2081(3) 0.1154(3) 0.41928(13) 0.0724(8) Uani 1.000000 .
H16 H 0.2011(3) 0.0756(3) 0.38170(13) 0.0868(10) Uiso 1.000000 R
C8 C 0.3224(3) 0.5535(2) 0.59578(13) 0.0603(7) Uani 1.000000 .
H8 H 0.4019(3) 0.5241(2) 0.60704(13) 0.0723(8) Uiso 1.000000 R
C25 C 0.6483(2) 0.4018(3) 0.61235(18) 0.0869(11) Uani 1.000000 .
H25a H 0.6087(16) 0.4162(14) 0.5729(5) 0.1303(17) Uiso 1.000000 GR
H25b H 0.636(2) 0.4726(5) 0.6380(6) 0.1303(17) Uiso 1.000000 GR
H25c H 0.7365(5) 0.3886(10) 0.6079(11) 0.1303(17) Uiso 1.000000 GR
C3 C 0.0570(2) 0.1700(2) 0.74335(13) 0.0569(7) Uani 1.000000 .
H3 H 0.0767(2) 0.1460(2) 0.78331(13) 0.0683(8) Uiso 1.000000 R
C15 C 0.2523(3) 0.2351(3) 0.42281(12) 0.0670(8) Uani 1.000000 .
H15 H 0.2758(3) 0.2758(3) 0.38764(12) 0.0804(9) Uiso 1.000000 R
C11 C 0.0919(3) 0.6451(3) 0.56234(17) 0.0870(10) Uani 1.000000 .
H11 H 0.0131(3) 0.6756(3) 0.55075(17) 0.1044(12) Uiso 1.000000 R
C28 C 0.5305(3) 0.0723(3) 0.77037(14) 0.0746(9) Uani 1.000000 .
H28a H 0.511(2) 0.1301(4) 0.8020(2) 0.1120(13) Uiso 1.000000 GR
H28b H 0.4645(14) 0.0120(14) 0.7663(3) 0.1120(13) Uiso 1.000000 GR
H28c H 0.6081(7) 0.0312(17) 0.7808(5) 0.1120(13) Uiso 1.000000 GR
C26 C 0.5296(3) 0.1708(4) 0.54099(12) 0.0778(10) Uani 1.000000 .
H26a H 0.4580(12) 0.1210(17) 0.52941(15) 0.1167(15) Uiso 1.000000 GR
H26b H 0.522(2) 0.2505(4) 0.52178(12) 0.1167(15) Uiso 1.000000 GR
H26c H 0.6045(10) 0.1307(19) 0.52824(16) 0.1167(15) Uiso 1.000000 GR
C10 C 0.1895(4) 0.7236(3) 0.56973(15) 0.0823(10) Uani 1.000000 .
H10 H 0.1774(4) 0.8082(3) 0.56411(15) 0.0988(12) Uiso 1.000000 R
C9 C 0.3057(4) 0.6793(3) 0.58541(15) 0.0841(10) Uani 1.000000 .
H9 H 0.3736(4) 0.7331(3) 0.58916(15) 0.1009(12) Uiso 1.000000 R
Fe1 Fe 0.41185(2) 0.26151(2) 0.669863(13) 0.03032(10) Uani 1.000000 .
N1 N 0.27683(17) 0.22968(18) 0.72883(9) 0.0409(4) Uani 1.000000 .
H1 H 0.295(2) 0.175(2) 0.7571(12) 0.050(7) Uiso 1.000000 .
P1 P 0.25535(4) 0.30698(5) 0.60667(2) 0.03114(13) Uani 1.000000 .

loop_
_atom_site_aniso_label
_atom_site_aniso_U_11
_atom_site_aniso_U_22
_atom_site_aniso_U_33
_atom_site_aniso_U_12
_atom_site_aniso_U_13
_atom_site_aniso_U_23
B1 0.0471(14) 0.0555(16) 0.0421(15) 0.0036(12) 0.0089(12) -0.0119(13)
C7 0.0489(12) 0.0331(10) 0.0344(12) 0.0043(9) 0.0012(9) 0.0007(9)
C22 0.0330(10) 0.0335(11) 0.0589(15) 0.0040(8) 0.0079(9) -0.0089(10)
C2 0.0383(10) 0.0288(10) 0.0541(14) 0.0050(8) 0.0162(10) 0.0040(9)
C1 0.0311(9) 0.0300(10) 0.0525(13) 0.0019(7) 0.0091(9) -0.0004(9)
C13 0.0378(10) 0.0392(11) 0.0370(12) 0.0039(8) -0.0042(9) -0.0033(9)
C20 0.0289(10) 0.0415(12) 0.0703(17) 0.0018(8) 0.0100(10) 0.0106(11)
C14 0.0661(15) 0.0465(13) 0.0402(13) 0.0024(11) -0.0017(11) -0.0002(11)
C6 0.0331(11) 0.0491(14) 0.0778(19) 0.0027(9) 0.0019(11) -0.0022(12)
C19 0.0306(10) 0.0470(13) 0.0589(15) 0.0073(9) -0.0053(10) -0.0124(11)
C12 0.0568(15) 0.0512(16) 0.101(2) 0.0118(12) -0.0052(15) 0.0160(15)
C21 0.0308(10) 0.0576(14) 0.0434(13) 0.0107(9) 0.0088(9) -0.0040(11)
C23 0.0345(10) 0.0446(12) 0.0476(13) 0.0102(9) 0.0021(9) 0.0052(10)
C18 0.0562(13) 0.0404(12) 0.0489(14) -0.0020(10) -0.0036(11) -0.0050(11)
C27 0.0555(15) 0.0413(14) 0.116(3) -0.0008(11) 0.0135(16) -0.0233(15)
C4 0.0467(14) 0.0443(14) 0.123(3) 0.0013(11) 0.0422(16) 0.0144(16)
C5 0.0301(11) 0.0497(15) 0.126(3) -0.0018(10) 0.0157(14) -0.0035(17)
C17 0.0806(18) 0.0456(14) 0.0606(18) -0.0030(13) -0.0117(14) -0.0142(13)
C24 0.0551(16) 0.083(2) 0.101(2) 0.0106(15) -0.0274(16) -0.0419(19)
C16 0.107(2) 0.0641(18) 0.0445(16) 0.0096(17) -0.0167(15) -0.0162(14)
C8 0.0728(17) 0.0376(13) 0.0691(18) -0.0072(12) -0.0146(14) 0.0077(12)
C25 0.0459(14) 0.0667(19) 0.150(3) -0.0005(13) 0.0293(17) 0.042(2)
C3 0.0536(14) 0.0430(13) 0.0762(19) 0.0068(10) 0.0305(13) 0.0166(12)
C15 0.100(2) 0.0651(18) 0.0360(14) 0.0068(15) -0.0023(14) 0.0014(13)
C11 0.090(2) 0.0633(19) 0.108(3) 0.0360(18) 0.002(2) 0.0241(19)
C28 0.0688(18) 0.089(2) 0.0666(19) 0.0279(16) 0.0059(14) 0.0296(17)
C26 0.0581(16) 0.128(3) 0.0490(16) 0.0288(17) 0.0191(13) -0.0095(17)
C10 0.141(3) 0.0348(14) 0.071(2) 0.0169(18) -0.003(2) 0.0089(14)
C9 0.126(3) 0.0374(15) 0.087(2) -0.0175(17) -0.023(2) 0.0105(15)
Fe1 0.02818(14) 0.03047(16) 0.03248(17) 0.00221(10) 0.00333(11) -0.00127(12)
N1 0.0421(9) 0.0447(10) 0.0365(10) 0.0052(8) 0.0080(8) 0.0085(9)
P1 0.0304(2) 0.0294(3) 0.0337(3) 0.00065(19) 0.00147(19) -0.0001(2)

loop_
_atom_type_symbol
_atom_type_scat_dispersion_real
_atom_type_scat_dispersion_imag
_atom_type_scat_Cromer_Mann_a1
_atom_type_scat_Cromer_Mann_a2
_atom_type_scat_Cromer_Mann_a3
_atom_type_scat_Cromer_Mann_a4
_atom_type_scat_Cromer_Mann_b1
_atom_type_scat_Cromer_Mann_b2
_atom_type_scat_Cromer_Mann_b3
_atom_type_scat_Cromer_Mann_b4
_atom_type_scat_Cromer_Mann_c
_atom_type_scat_source
_atom_type_scat_dispersion_source
C 0.00346 0.00161 2.31000 1.02000 1.58860 0.86500 20.84390 10.20750 0.56870 51.65120 0.215599998832 'International Tables Volume C Table 6.1.1.4 (pp. 500-502)' 'Henke, Gullikson and Davis, At. Data and Nucl. Data Tables, 1993, 54, 2'
B 0.00141 0.00067 2.05450 1.33260 1.09790 0.70680 23.21850 1.02100 60.34980 0.14030 -0.193200007081 'International Tables Volume C Table 6.1.1.4 (pp. 500-502)' 'Henke, Gullikson and Davis, At. Data and Nucl. Data Tables, 1993, 54, 2'
H 0.00000 0.00000 0.49300 0.32291 0.14019 0.04081 10.51090 26.12570 3.14236 57.79970 0.0030380000826 'International Tables Volume C Table 6.1.1.4 (pp. 500-502)' 'Henke, Gullikson and Davis, At. Data and Nucl. Data Tables, 1993, 54, 2'
N 0.00652 0.00322 12.21260 3.13220 2.01250 1.16630 0.00570 9.89330 28.99750 0.58260 -11.5290002823 'International Tables Volume C Table 6.1.1.4 (pp. 500-502)' 'Henke, Gullikson and Davis, At. Data and Nucl. Data Tables, 1993, 54, 2'
P 0.10417 0.09652 6.43450 4.17910 1.78000 1.49080 1.90670 27.15700 0.52600 68.16450 1.11489999294 'International Tables Volume C Table 6.1.1.4 (pp. 500-502)' 'Henke, Gullikson and Davis, At. Data and Nucl. Data Tables, 1993, 54, 2'
Fe 0.35804 0.84774 11.76950 7.35730 3.52220 2.30450 4.76110 0.30720 15.35350 76.88050 1.03690004349 'International Tables Volume C Table 6.1.1.4 (pp. 500-502)' 'Henke, Gullikson and Davis, At. Data and Nucl. Data Tables, 1993, 54, 2'

loop_
_geom_angle_atom_site_label_1
_geom_angle_atom_site_label_2
_geom_angle_atom_site_label_3
_geom_angle
_geom_angle_site_symmetry_1
_geom_angle_site_symmetry_3
_geom_angle_publ_flag
N1 B1 Fe1 61.02(11) . . ?
Fe1 H1a B1 99.4(13) . . ?
C8 C7 C12 117.6(2) . . ?
P1 C7 C12 124.05(18) . . ?
P1 C7 C8 118.30(17) . . ?
C23 C22 C21 107.57(19) . . ?
C27 C22 C21 126.2(2) . . ?
C27 C22 C23 125.9(2) . . ?
Fe1 C22 C21 70.11(12) . . ?
Fe1 C22 C23 70.62(12) . . ?
Fe1 C22 C27 129.49(15) . . ?
C3 C2 C1 120.2(2) . . ?
N1 C2 C1 118.08(18) . . ?
N1 C2 C3 121.7(2) . . ?
C6 C1 C2 119.3(2) . . ?
P1 C1 C2 113.12(15) . . ?
P1 C1 C6 127.5(2) . . ?
C18 C13 C14 118.4(2) . . ?
P1 C13 C14 121.51(17) . . ?
P1 C13 C18 119.97(18) . . ?
C21 C20 C19 107.3(2) . . ?
C25 C20 C19 126.2(3) . . ?
C25 C20 C21 126.1(3) . . ?
Fe1 C20 C19 70.66(12) . . ?
Fe1 C20 C21 70.47(11) . . ?
Fe1 C20 C25 129.67(16) . . ?
C15 C14 C13 120.7(2) . . ?
C5 C6 C1 119.9(3) . . ?
C23 C19 C20 108.4(2) . . ?
C24 C19 C20 126.2(2) . . ?
C24 C19 C23 125.3(3) . . ?
Fe1 C19 C20 69.20(12) . . ?
Fe1 C19 C23 70.56(12) . . ?
Fe1 C19 C24 127.49(16) . . ?
C11 C12 C7 120.4(3) . . ?
C20 C21 C22 108.4(2) . . ?
C26 C21 C22 125.7(2) . . ?
C26 C21 C20 125.4(2) . . ?
Fe1 C21 C22 69.94(11) . . ?
Fe1 C21 C20 69.29(12) . . ?
Fe1 C21 C26 132.56(16) . . ?
C19 C23 C22 108.3(2) . . ?
C28 C23 C22 126.0(2) . . ?
C28 C23 C19 125.7(2) . . ?
Fe1 C23 C22 69.52(12) . . ?
Fe1 C23 C19 69.90(12) . . ?
Fe1 C23 C28 127.18(16) . . ?
C17 C18 C13 120.6(2) . . ?
C3 C4 C5 121.1(2) . . ?
C4 C5 C6 120.0(2) . . ?
C16 C17 C18 120.2(2) . . ?
C15 C16 C17 120.0(3) . . ?
C9 C8 C7 121.6(3) . . ?
C4 C3 C2 119.4(3) . . ?
C16 C15 C14 120.1(3) . . ?
C10 C11 C12 120.4(3) . . ?
C9 C10 C11 120.1(3) . . ?
C10 C9 C8 119.8(3) . . ?
C22 Fe1 B1 140.54(11) . . ?
C20 Fe1 B1 126.02(10) . . ?
C20 Fe1 C22 67.74(8) . . ?
C19 Fe1 B1 99.50(10) . . ?
C19 Fe1 C22 67.02(8) . . ?
C19 Fe1 C20 40.13(10) . . ?
C21 Fe1 B1 165.63(10) . . ?
C21 Fe1 C22 39.96(9) . . ?
C21 Fe1 C20 40.24(10) . . ?
C21 Fe1 C19 66.87(9) . . ?
C23 Fe1 B1 106.17(10) . . ?
C23 Fe1 C22 39.87(9) . . ?
C23 Fe1 C20 67.20(9) . . ?
C23 Fe1 C19 39.55(9) . . ?
C23 Fe1 C21 66.68(9) . . ?
N1 Fe1 B1 42.51(9) . . ?
N1 Fe1 C22 108.92(8) . . ?
N1 Fe1 C20 157.42(10) . . ?
N1 Fe1 C19 117.36(9) . . ?
N1 Fe1 C21 147.10(9) . . ?
N1 Fe1 C23 95.57(8) . . ?
P1 Fe1 B1 91.48(8) . . ?
P1 Fe1 C22 115.33(7) . . ?
P1 Fe1 C20 117.95(7) . . ?
P1 Fe1 C19 157.23(8) . . ?
P1 Fe1 C21 99.81(6) . . ?
P1 Fe1 C23 153.49(7) . . ?
P1 Fe1 N1 84.07(6) . . ?
C2 N1 B1 117.29(18) . . ?
Fe1 N1 B1 76.47(12) . . ?
Fe1 N1 C2 119.66(15) . . ?
C1 P1 C7 105.13(9) . . ?
C13 P1 C7 102.04(10) . . ?
C13 P1 C1 102.41(10) . . ?
Fe1 P1 C7 118.08(7) . . ?
Fe1 P1 C1 102.74(8) . . ?
Fe1 P1 C13 124.02(7) . . ?

loop_
_geom_bond_atom_site_label_1
_geom_bond_atom_site_label_2
_geom_bond_distance
_geom_bond_site_symmetry_2
_geom_bond_publ_flag
B1 Fe1 2.223(3) . ?
B1 N1 1.545(3) . ?
C7 C12 1.380(3) . ?
C7 C8 1.373(3) . ?
C7 P1 1.838(2) . ?
C22 C21 1.418(3) . ?
C22 C23 1.419(3) . ?
C22 C27 1.509(3) . ?
C22 Fe1 2.074(2) . ?
C2 C1 1.386(3) . ?
C2 C3 1.390(3) . ?
C2 N1 1.431(3) . ?
C1 C6 1.402(3) . ?
C1 P1 1.820(2) . ?
C13 C14 1.382(3) . ?
C13 C18 1.393(3) . ?
C13 P1 1.831(2) . ?
C20 C19 1.421(4) . ?
C20 C21 1.423(3) . ?
C20 C25 1.507(3) . ?
C20 Fe1 2.061(2) . ?
C14 C15 1.385(4) . ?
C6 C5 1.377(4) . ?
C19 C23 1.411(3) . ?
C19 C24 1.498(3) . ?
C19 Fe1 2.080(2) . ?
C12 C11 1.400(4) . ?
C21 C26 1.500(3) . ?
C21 Fe1 2.077(2) . ?
C23 C28 1.504(3) . ?
C23 Fe1 2.089(2) . ?
C18 C17 1.385(3) . ?
C4 C5 1.372(4) . ?
C4 C3 1.374(4) . ?
C17 C16 1.368(4) . ?
C16 C15 1.376(4) . ?
C8 C9 1.387(4) . ?
C11 C10 1.347(5) . ?
C10 C9 1.360(5) . ?
Fe1 N1 2.0003(18) . ?
Fe1 P1 2.1854(8) . ?
